data_1567750
loop_
_publ_author_name
'Bellas, Michael K.'
'Matzger, Adam J.'

_publ_section_title
;
 Discovery strategy leads to the first melt-castable cocrystal based on an
 energetic oxidizing salt
;
_journal_issue 41
_journal_name_full 'Chemical Science'
_journal_page_first 12100
_journal_page_last 12106
_journal_paper_doi 10.1039/D2SC03015B
_journal_volume 13
_journal_year 2022
_chemical_formula_moiety 'N3 O4, 2(C H4 N2 O), H4 N'
_chemical_formula_sum 'C2 H12 N8 O6'
_chemical_formula_weight 244.20
_chemical_melting_point 347
_chemical_name_common 'ammonium dinitramide urea cocrystal'
_chemical_name_systematic 'ammonium dinitramide urea cocrystal'
_space_group_crystal_system monoclinic
_space_group_IT_number 14
_space_group_name_Hall '-P 2yn'
_space_group_name_H-M_alt 'P 1 21/n 1'
_atom_sites_solution_hydrogens mixed
_atom_sites_solution_primary dual
_audit_creation_method SHELXL-2018/3
_audit_update_record
;
2022-05-30 deposited with the CCDC.	2022-09-30 downloaded from the CCDC.
;
_cell_angle_alpha 90
_cell_angle_beta 108.778(3)
_cell_angle_gamma 90
_cell_formula_units_Z 4
_cell_length_a 14.6572(4)
_cell_length_b 3.71857(12)
_cell_length_c 20.3958(7)
_cell_measurement_reflns_used 3036
_cell_measurement_temperature 293(2)
_cell_measurement_theta_max 75.2460
_cell_measurement_theta_min 4.4830
_cell_volume 1052.48(6)
_computing_cell_refinement 'CrysAlisPro 1.171.40.82a (Rigaku OD, 2020)'
_computing_data_collection 'CrysAlisPro 1.171.40.82a (Rigaku OD, 2020)'
_computing_data_reduction 'CrysAlisPro 1.171.40.82a (Rigaku OD, 2020)'
_computing_structure_refinement 'SHELXL-2018/3 (Sheldrick, 2018)'
_computing_structure_solution 'CrysAlisPro 1.171.40.82a (Rigaku OD, 2020)'
_diffrn_ambient_temperature 293(2)
_diffrn_detector_area_resol_mean 10.0000
_diffrn_measured_fraction_theta_full 0.999
_diffrn_measured_fraction_theta_max 0.999
_diffrn_measurement_device_type 'XtaLAB Synergy, Single source at home/near, HyPix'
_diffrn_measurement_method '\w scans'
_diffrn_radiation_type CuK\a
_diffrn_radiation_wavelength 1.54184
_diffrn_reflns_av_R_equivalents 0.0335
_diffrn_reflns_av_unetI/netI 0.0406
_diffrn_reflns_Laue_measured_fraction_full 0.999
_diffrn_reflns_Laue_measured_fraction_max 0.999
_diffrn_reflns_limit_h_max 17
_diffrn_reflns_limit_h_min -16
_diffrn_reflns_limit_k_max 4
_diffrn_reflns_limit_k_min -3
_diffrn_reflns_limit_l_max 22
_diffrn_reflns_limit_l_min -24
_diffrn_reflns_number 5590
_diffrn_reflns_point_group_measured_fraction_full 0.999
_diffrn_reflns_point_group_measured_fraction_max 0.999
_diffrn_reflns_theta_full 66.589
_diffrn_reflns_theta_max 66.589
_diffrn_reflns_theta_min 3.269
_diffrn_source 'micro-focus sealed X-ray tube'
_exptl_absorpt_coefficient_mu 1.291
_exptl_absorpt_correction_T_max 1.00000
_exptl_absorpt_correction_T_min 0.84137
_exptl_absorpt_correction_type multi-scan
_exptl_absorpt_process_details
;
CrysAlisPro 1.171.40.82a (Rigaku Oxford Diffraction, 2020)
Empirical absorption correction using spherical harmonics,
implemented in SCALE3 ABSPACK scaling algorithm.
;
_exptl_crystal_colour white
_exptl_crystal_density_diffrn 1.541
_exptl_crystal_description 'abnormal rod'
_exptl_crystal_F_000 512
_exptl_crystal_size_max 0.01
_exptl_crystal_size_mid 0.008
_exptl_crystal_size_min 0.006
_refine_diff_density_max 0.245
_refine_diff_density_min -0.213
_refine_diff_density_rms 0.050
_refine_ls_extinction_coef 0.0014(6)
_refine_ls_extinction_expression Fc^*^=kFc[1+0.001xFc^2^\l^3^/sin(2\q)]^-1/4^
_refine_ls_extinction_method 'SHELXL-2018/3 (Sheldrick 2018)'
_refine_ls_goodness_of_fit_ref 1.041
_refine_ls_hydrogen_treatment mixed
_refine_ls_matrix_type full
_refine_ls_number_parameters 160
_refine_ls_number_reflns 1873
_refine_ls_number_restraints 3
_refine_ls_restrained_S_all 1.042
_refine_ls_R_factor_all 0.0467
_refine_ls_R_factor_gt 0.0415
_refine_ls_shift/su_max 0.001
_refine_ls_shift/su_mean 0.000
_refine_ls_structure_factor_coef Fsqd
_refine_ls_weighting_details 'w=1/[\s^2^(Fo^2^)+(0.0691P)^2^+0.1872P] where P=(Fo^2^+2Fc^2^)/3'
_refine_ls_weighting_scheme calc
_refine_ls_wR_factor_gt 0.1168
_refine_ls_wR_factor_ref 0.1222
_reflns_Friedel_coverage 0.000
_reflns_number_gt 1616
_reflns_number_total 1873
_reflns_threshold_expression 'I > 2\s(I)'
_cod_data_source_file d2sc03015b2.cif
_cod_data_source_block ADN-Urea
_cod_depositor_comments 'Adding full bibliography for 1567748--1567754.cif.'
_cod_original_sg_symbol_H-M 'P 21/n'
_cod_database_code 1567750
_shelx_shelxl_version_number 2018/3
_shelx_space_group_comment
;
The symmetry employed for this shelxl refinement is uniquely defined
by the following loop, which should always be used as a source of
symmetry information in preference to the above space-group names.
They are only intended as comments.
;

loop_
_space_group_symop_operation_xyz
'x, y, z'
'-x+1/2, y+1/2, -z+1/2'
'-x, -y, -z'
'x-1/2, -y-1/2, z-1/2'

loop_
_atom_site_label
_atom_site_type_symbol
_atom_site_fract_x
_atom_site_fract_y
_atom_site_fract_z
_atom_site_U_iso_or_equiv
_atom_site_adp_type
_atom_site_occupancy
_atom_site_site_symmetry_order
_atom_site_calc_flag
_atom_site_refinement_flags_posn
_atom_site_refinement_flags_adp
_atom_site_refinement_flags_occupancy
_atom_site_disorder_assembly
_atom_site_disorder_group
O1 O 0.30992(8) 0.1813(3) 0.58778(6) 0.0499(3) Uani 1 1 d . . . . .
O5 O 0.54614(8) 0.8665(4) 0.58411(6) 0.0507(3) Uani 1 1 d . . . . .
N12 N 0.65132(9) 0.5875(4) 0.87291(7) 0.0450(4) Uani 1 1 d . . . . .
N10 N 0.49938(9) 0.3477(4) 0.85189(7) 0.0468(4) Uani 1 1 d . . . . .
O9 O 0.51683(10) 0.2298(5) 0.90988(7) 0.0741(5) Uani 1 1 d . . . . .
N16 N 0.37033(12) 0.5882(5) 0.49541(8) 0.0476(4) Uani 1 1 d D . . . .
H16A H 0.3466(16) 0.440(6) 0.5205(11) 0.071 Uiso 1 1 d D U . . .
H16B H 0.3918(17) 0.446(6) 0.4697(11) 0.071 Uiso 1 1 d D U . . .
O14 O 0.70247(10) 0.7649(5) 0.84776(8) 0.0770(5) Uani 1 1 d . . . . .
N11 N 0.56124(9) 0.5397(4) 0.82743(7) 0.0479(4) Uani 1 1 d . . . . .
O15 O 0.68303(10) 0.4710(5) 0.93085(8) 0.0836(6) Uani 1 1 d . . . . .
N8 N 0.64485(10) 0.7023(5) 0.68960(8) 0.0568(4) Uani 1 1 d . . . . .
H8A H 0.690410 0.651430 0.673096 0.068 Uiso 1 1 calc R U . . .
H8B H 0.653615 0.674702 0.733061 0.068 Uiso 1 1 calc R U . . .
N7 N 0.49304(11) 0.8985(5) 0.67587(7) 0.0535(4) Uani 1 1 d . . . . .
H7A H 0.437781 0.977834 0.650618 0.064 Uiso 1 1 calc R U . . .
H7B H 0.504570 0.867351 0.719576 0.064 Uiso 1 1 calc R U . . .
O13 O 0.42105(9) 0.2982(6) 0.80748(8) 0.0833(6) Uani 1 1 d . . . . .
N4 N 0.25691(11) 0.4168(5) 0.67074(8) 0.0578(4) Uani 1 1 d . . . . .
H4A H 0.312689 0.393573 0.701520 0.069 Uiso 1 1 calc R U . . .
H4B H 0.209913 0.506855 0.681908 0.069 Uiso 1 1 calc R U . . .
N3 N 0.15529(10) 0.3513(5) 0.56068(8) 0.0605(5) Uani 1 1 d . . . . .
H3A H 0.143429 0.284806 0.518366 0.073 Uiso 1 1 calc R U . . .
H3B H 0.110161 0.442550 0.573871 0.073 Uiso 1 1 calc R U . . .
C2 C 0.24327(11) 0.3130(4) 0.60565(8) 0.0413(4) Uani 1 1 d . . . . .
C6 C 0.56014(11) 0.8247(4) 0.64755(8) 0.0400(4) Uani 1 1 d . . . . .
H16C H 0.4224(16) 0.714(6) 0.5221(11) 0.057(6) Uiso 1 1 d . . . . .
H16D H 0.326(2) 0.716(7) 0.4714(14) 0.078(8) Uiso 1 1 d . . . . .

loop_
_atom_site_aniso_label
_atom_site_aniso_U_11
_atom_site_aniso_U_22
_atom_site_aniso_U_33
_atom_site_aniso_U_23
_atom_site_aniso_U_13
_atom_site_aniso_U_12
O1 0.0391(6) 0.0627(7) 0.0514(7) 0.0047(5) 0.0196(5) 0.0115(5)
O5 0.0479(6) 0.0678(8) 0.0379(6) -0.0019(5) 0.0157(5) -0.0034(5)
N12 0.0380(7) 0.0567(8) 0.0413(7) 0.0020(6) 0.0143(6) -0.0036(6)
N10 0.0352(7) 0.0621(9) 0.0420(8) 0.0050(6) 0.0111(6) -0.0016(6)
O9 0.0518(7) 0.1166(12) 0.0513(8) 0.0228(8) 0.0132(6) -0.0227(8)
N16 0.0409(8) 0.0552(9) 0.0461(8) 0.0030(7) 0.0131(6) 0.0011(7)
O14 0.0580(8) 0.1108(12) 0.0664(9) 0.0097(8) 0.0258(7) -0.0321(8)
N11 0.0365(7) 0.0656(9) 0.0401(7) 0.0108(6) 0.0102(6) -0.0033(6)
O15 0.0504(8) 0.1315(15) 0.0535(8) 0.0326(9) -0.0050(6) -0.0267(8)
N8 0.0424(7) 0.0811(11) 0.0467(8) 0.0054(7) 0.0139(6) 0.0120(7)
N7 0.0493(8) 0.0750(10) 0.0382(7) 0.0068(7) 0.0169(6) 0.0194(7)
O13 0.0393(7) 0.1358(15) 0.0618(9) 0.0168(9) -0.0018(6) -0.0223(8)
N4 0.0477(8) 0.0798(11) 0.0454(8) -0.0051(8) 0.0144(6) 0.0097(8)
N3 0.0398(7) 0.0893(12) 0.0498(8) -0.0108(8) 0.0107(6) 0.0178(7)
C2 0.0384(8) 0.0459(8) 0.0418(8) 0.0027(7) 0.0159(6) 0.0032(7)
C6 0.0414(8) 0.0411(8) 0.0373(8) -0.0008(6) 0.0124(6) -0.0013(6)

loop_
_atom_type_symbol
_atom_type_description
_atom_type_scat_dispersion_real
_atom_type_scat_dispersion_imag
_atom_type_scat_source
C C 0.0181 0.0091 'International Tables Vol C Tables 4.2.6.8 and 6.1.1.4'
H H 0.0000 0.0000 'International Tables Vol C Tables 4.2.6.8 and 6.1.1.4'
N N 0.0311 0.0180 'International Tables Vol C Tables 4.2.6.8 and 6.1.1.4'
O O 0.0492 0.0322 'International Tables Vol C Tables 4.2.6.8 and 6.1.1.4'

loop_
_geom_angle_atom_site_label_1
_geom_angle_atom_site_label_2
_geom_angle_atom_site_label_3
_geom_angle
_geom_angle_site_symmetry_1
_geom_angle_site_symmetry_3
_geom_angle_publ_flag
O15 N12 O14 120.61(14) . . ?
O15 N12 N11 127.37(14) . . ?
O14 N12 N11 112.00(14) . . ?
O9 N10 O13 121.40(15) . . ?
O9 N10 N11 126.14(13) . . ?
O13 N10 N11 112.45(14) . . ?
H16A N16 H16B 105(2) . . ?
H16A N16 H16C 112(2) . . ?
H16B N16 H16C 106(2) . . ?
H16A N16 H16D 109(2) . . ?
H16B N16 H16D 111(2) . . ?
H16C N16 H16D 114(2) . . ?
N12 N11 N10 115.56(12) . . ?
C6 N8 H8A 120.0 . . ?
C6 N8 H8B 120.0 . . ?
H8A N8 H8B 120.0 . . ?
C6 N7 H7A 120.0 . . ?
C6 N7 H7B 120.0 . . ?
H7A N7 H7B 120.0 . . ?
C2 N4 H4A 120.0 . . ?
C2 N4 H4B 120.0 . . ?
H4A N4 H4B 120.0 . . ?
C2 N3 H3A 120.0 . . ?
C2 N3 H3B 120.0 . . ?
H3A N3 H3B 120.0 . . ?
O1 C2 N3 121.20(15) . . ?
O1 C2 N4 121.58(15) . . ?
N3 C2 N4 117.22(15) . . ?
O5 C6 N7 121.92(14) . . ?
O5 C6 N8 120.84(15) . . ?
N7 C6 N8 117.23(14) . . ?

loop_
_geom_bond_atom_site_label_1
_geom_bond_atom_site_label_2
_geom_bond_distance
_geom_bond_site_symmetry_2
_geom_bond_publ_flag
O1 C2 1.2475(19) . ?
O5 C6 1.2527(19) . ?
N12 O15 1.2027(19) . ?
N12 O14 1.2281(19) . ?
N12 N11 1.3591(19) . ?
N10 O9 1.2090(19) . ?
N10 O13 1.2260(19) . ?
N10 N11 1.368(2) . ?
N16 H16A 0.895(16) . ?
N16 H16B 0.872(16) . ?
N16 H16C 0.91(2) . ?
N16 H16D 0.82(3) . ?
N8 C6 1.341(2) . ?
N8 H8A 0.8600 . ?
N8 H8B 0.8600 . ?
N7 C6 1.320(2) . ?
N7 H7A 0.8600 . ?
N7 H7B 0.8600 . ?
N4 C2 1.334(2) . ?
N4 H4A 0.8600 . ?
N4 H4B 0.8600 . ?
N3 C2 1.328(2) . ?
N3 H3A 0.8600 . ?
N3 H3B 0.8600 . ?

loop_
_geom_torsion_atom_site_label_1
_geom_torsion_atom_site_label_2
_geom_torsion_atom_site_label_3
_geom_torsion_atom_site_label_4
_geom_torsion
_geom_torsion_site_symmetry_1
_geom_torsion_site_symmetry_2
_geom_torsion_site_symmetry_3
_geom_torsion_site_symmetry_4
_geom_torsion_publ_flag
O15 N12 N11 N10 2.5(3) . . . . ?
O14 N12 N11 N10 -179.27(16) . . . . ?
O9 N10 N11 N12 2.5(3) . . . . ?
O13 N10 N11 N12 -176.50(17) . . . . ?
